data_7160677
loop_
_publ_author_name
'Wang, Yu-Ting'
'Zou, Xiao'
'Xu, Peng-Cheng'
'Chen, Dai-Xiang'
'Zhang, Yue'
'Yan, Sheng-Hu'
'Zuo, Hang-Dong'

_publ_section_title
;
 Photocatalytic remote alkenylation of hydroxamides with enamides:
 synthesis of trisubstituted enamides <i>via</i> a radical pathway.
;
_journal_issue 35
_journal_name_full 'Organic &amp; biomolecular chemistry'
_journal_page_first 7914
_journal_page_last 7918
_journal_paper_doi 10.1039/d5ob01116g
_journal_volume 23
_journal_year 2025
_chemical_formula_moiety 'C27 H35 Cl N2 O2'
_chemical_formula_sum 'C27 H35 Cl N2 O2'
_chemical_formula_weight 455.02
_space_group_crystal_system orthorhombic
_space_group_IT_number 61
_space_group_name_Hall '-P 2ac 2ab'
_space_group_name_H-M_alt 'P b c a'
_atom_sites_solution_hydrogens mixed
_atom_sites_solution_primary dual
_audit_creation_date 2025-04-25
_audit_creation_method
;
Olex2 1.5-beta
(compiled 2024.02.16 svn.r378c4104 for OlexSys, GUI svn.r6928)
;
_audit_update_record
;
2025-04-26 deposited with the CCDC.	2025-08-12 downloaded from the CCDC.
;
_cell_angle_alpha 90
_cell_angle_beta 90
_cell_angle_gamma 90
_cell_formula_units_Z 8
_cell_length_a 9.8380(2)
_cell_length_b 20.1962(5)
_cell_length_c 26.7858(7)
_cell_measurement_reflns_used 7293
_cell_measurement_temperature 297.00
_cell_measurement_theta_max 56.36
_cell_measurement_theta_min 3.30
_cell_volume 5322.1(2)
_computing_cell_refinement 'SAINT V8.40B (?, 2016)'
_computing_data_reduction 'SAINT V8.40B (?, 2016)'
_computing_molecular_graphics 'Olex2 1.5-beta (Dolomanov et al., 2009)'
_computing_publication_material 'Olex2 1.5-beta (Dolomanov et al., 2009)'
_computing_structure_refinement 'SHELXL 2019/3 (Sheldrick, 2015)'
_computing_structure_solution 'SHELXT  (Sheldrick, 2015)'
_diffrn_ambient_temperature 297.00
_diffrn_detector_area_resol_mean 7.9
_diffrn_detector_type 'CCD area detector'
_diffrn_measured_fraction_theta_full 0.985
_diffrn_measured_fraction_theta_max 0.982
_diffrn_measurement_device 'three-circle diffractometer'
_diffrn_measurement_device_type 'CCD area detector'
_diffrn_measurement_method 'phi and omega scans'
_diffrn_radiation_monochromator graphite
_diffrn_radiation_type CuK\a
_diffrn_radiation_wavelength 1.54178
_diffrn_reflns_av_R_equivalents 0.0834
_diffrn_reflns_av_unetI/netI 0.1056
_diffrn_reflns_Laue_measured_fraction_full 0.985
_diffrn_reflns_Laue_measured_fraction_max 0.982
_diffrn_reflns_limit_h_max 10
_diffrn_reflns_limit_h_min -11
_diffrn_reflns_limit_k_max 24
_diffrn_reflns_limit_k_min -24
_diffrn_reflns_limit_l_max 32
_diffrn_reflns_limit_l_min -31
_diffrn_reflns_number 49968
_diffrn_reflns_point_group_measured_fraction_full 0.985
_diffrn_reflns_point_group_measured_fraction_max 0.982
_diffrn_reflns_theta_full 67.679
_diffrn_reflns_theta_max 68.576
_diffrn_reflns_theta_min 3.300
_exptl_absorpt_coefficient_mu 1.450
_exptl_absorpt_correction_T_max 0.7531
_exptl_absorpt_correction_T_min 0.6007
_exptl_absorpt_correction_type none
_exptl_absorpt_process_details
;
SADABS-2016/2 (Bruker,2016/2) was used for absorption correction.
wR2(int) was 0.1528 before and 0.0735 after correction.
The Ratio of minimum to maximum transmission is 0.7976.
The \l/2 correction factor is Not present.
;
_exptl_crystal_colour 'clear light colourless'
_exptl_crystal_colour_lustre clear
_exptl_crystal_colour_modifier light
_exptl_crystal_colour_primary colourless
_exptl_crystal_density_diffrn 1.136
_exptl_crystal_description block
_exptl_crystal_F_000 1952
_exptl_crystal_size_max 0.22
_exptl_crystal_size_mid 0.2
_exptl_crystal_size_min 0.17
_refine_diff_density_max 0.832
_refine_diff_density_min -0.408
_refine_diff_density_rms 0.122
_refine_ls_extinction_coef 0.036(4)
_refine_ls_extinction_expression Fc^*^=kFc[1+0.001xFc^2^\l^3^/sin(2\q)]^-1/4^
_refine_ls_extinction_method 'SHELXL-2019/2 (Sheldrick 2019)'
_refine_ls_goodness_of_fit_ref 1.119
_refine_ls_hydrogen_treatment mixed
_refine_ls_matrix_type full
_refine_ls_number_parameters 340
_refine_ls_number_reflns 4814
_refine_ls_number_restraints 324
_refine_ls_restrained_S_all 1.128
_refine_ls_R_factor_all 0.1698
_refine_ls_R_factor_gt 0.1427
_refine_ls_shift/su_max 0.000
_refine_ls_shift/su_mean 0.000
_refine_ls_structure_factor_coef Fsqd
_refine_ls_weighting_details 'w=1/[\s^2^(Fo^2^)+(0.2000P)^2^] where P=(Fo^2^+2Fc^2^)/3'
_refine_ls_weighting_scheme calc
_refine_ls_wR_factor_gt 0.3151
_refine_ls_wR_factor_ref 0.3431
_reflns_Friedel_coverage 0.000
_reflns_number_gt 2636
_reflns_number_total 4814
_reflns_threshold_expression 'I > 2\s(I)'
_cod_data_source_file d5ob01116g2.cif
_cod_data_source_block 1
_cod_depositor_comments 'Adding full bibliography for 7160677.cif.'
_cod_database_code 7160677
_shelx_shelxl_version_number 2019/3
_shelx_space_group_comment
;
The symmetry employed for this shelxl refinement is uniquely defined
by the following loop, which should always be used as a source of
symmetry information in preference to the above space-group names.
They are only intended as comments.
;
_shelx_estimated_absorpt_t_max 0.791
_shelx_estimated_absorpt_t_min 0.741
_olex2_refinement_description
;
1. Fixed Uiso
 At 1.2 times of:
  All C(H) groups, All C(H,H) groups
 At 1.5 times of:
  All C(H,H,H) groups
2. Restrained distances
 C23-Cl2
 1.751 with sigma of 0.02
 C3-Cl2
 2.618 with sigma of 0.02
 C24-Cl1
 2.571 with sigma of 0.02
 C22-C10 \\sim C27-C10
 with sigma of 0.02
3. Restrained planarity
 C3, C7, C13, C23, C25, C27, Cl2
 with sigma of 0.1
 C22, C24, C26, C28, C30, C32, Cl1
 with sigma of 0.1
4. Uiso/Uaniso restraints and constraints
Uanis(C16) \\sim Ueq, Uanis(C4) \\sim Ueq, Uanis(C21) \\sim Ueq: with sigma of
0.01 and sigma for terminal atoms of 0.01
5. Rigid body (RIGU) restrains
 All non-hydrogen atoms
 with sigma for 1-2 distances of 0.004 and sigma for 1-3 distances of 0.004
 C10
 with sigma for 1-2 distances of 0.001 and sigma for 1-3 distances of 0.002
6. Others
 Sof(C22)=Sof(C24)=Sof(H24)=Sof(C26)=Sof(C28)=Sof(H28)=Sof(C30)=Sof(H30)=
 Sof(C32)=Sof(H32)=Sof(Cl1)=1-FVAR(1)
 Sof(C23)=Sof(C3)=Sof(H3)=Sof(C25)=Sof(H25)=Sof(C13)=Sof(H13)=Sof(C27)=Sof(C7)=
 Sof(H7)=Sof(Cl2)=FVAR(1)
7.a Secondary CH2 refined with riding coordinates:
 C17(H17A,H17B), C18(H18A,H18B), C20(H20A,H20B)
7.b Aromatic/amide H refined with riding coordinates:
 C1(H1), C2(H2), C9(H9), C11(H11), C15(H15), C24(H24), C28(H28), C30(H30),
 C32(H32), C3(H3), C25(H25), C13(H13), C7(H7), C31(H31)
7.c Fitted hexagon refined as free rotating group:
 C22(C24,C26,C28,C30,C32), C23(C3,C25,C13,C27,C7)
7.d Idealised Me refined as rotating group:
 C4(H4A,H4B,H4C), C5(H5A,H5B,H5C), C16(H16A,H16B,H16C), C19(H19A,H19B,H19C),
 C21(H21A,H21B,H21C), C29(H29A,H29B,H29C)
;
_olex2_submission_special_instructions 'No special instructions were received'

loop_
_space_group_symop_operation_xyz
'x, y, z'
'-x+1/2, -y, z+1/2'
'-x, y+1/2, -z+1/2'
'x+1/2, -y+1/2, -z'
'-x, -y, -z'
'x-1/2, y, -z-1/2'
'x, -y-1/2, z-1/2'
'-x-1/2, y-1/2, z'

loop_
_atom_site_label
_atom_site_type_symbol
_atom_site_fract_x
_atom_site_fract_y
_atom_site_fract_z
_atom_site_U_iso_or_equiv
_atom_site_adp_type
_atom_site_occupancy
_atom_site_site_symmetry_order
_atom_site_calc_flag
_atom_site_refinement_flags_posn
_atom_site_refinement_flags_adp
_atom_site_refinement_flags_occupancy
_atom_site_disorder_assembly
_atom_site_disorder_group
C1 C 0.7602(4) 0.81769(18) 0.37299(14) 0.0762(10) Uani 1 1 d . . . . .
H1 H 0.842176 0.799554 0.383585 0.091 Uiso 1 1 calc R U . . .
C2 C 0.8340(8) 0.5720(3) 0.4057(2) 0.132(2) Uani 1 1 d . . . . .
H2 H 0.874545 0.535566 0.390649 0.158 Uiso 1 1 calc R U . . .
C4 C 0.6293(7) 0.5410(4) 0.1814(3) 0.151(2) Uani 1 1 d . U . . .
H4A H 0.578351 0.531278 0.211107 0.226 Uiso 1 1 calc R U . . .
H4B H 0.648620 0.500580 0.163953 0.226 Uiso 1 1 calc R U . . .
H4C H 0.577148 0.569786 0.160293 0.226 Uiso 1 1 calc R U . . .
C5 C 0.6265(5) 0.8604(3) 0.29741(18) 0.1023(14) Uani 1 1 d . . . . .
H5A H 0.561732 0.825278 0.301509 0.153 Uiso 1 1 calc R U . . .
H5B H 0.636927 0.870129 0.262535 0.153 Uiso 1 1 calc R U . . .
H5C H 0.594871 0.899205 0.314555 0.153 Uiso 1 1 calc R U . . .
C6 C 0.7164(5) 0.6788(2) 0.45123(14) 0.0848(11) Uani 1 1 d . . . . .
C8 C 0.8161(4) 0.6664(2) 0.25628(16) 0.0813(10) Uani 1 1 d . . . . .
C9 C 0.6360(6) 0.6316(2) 0.42811(19) 0.1028(14) Uani 1 1 d . . . . .
H9 H 0.541905 0.635753 0.427603 0.123 Uiso 1 1 calc R U . . .
C10 C 0.6652(5) 0.81912(19) 0.40895(15) 0.0837(11) Uani 1 1 d D . . . .
C11 C 0.8530(6) 0.6718(3) 0.4515(2) 0.1044(14) Uani 1 1 d . . . . .
H11 H 0.906888 0.702730 0.467943 0.125 Uiso 1 1 calc R U . . .
C12 C 0.7620(5) 0.5748(2) 0.19559(17) 0.0913(12) Uani 1 1 d . . . . .
C14 C 0.7625(4) 0.8393(2) 0.31896(15) 0.0839(11) Uani 1 1 d . . . . .
C15 C 0.9128(7) 0.6187(3) 0.4275(2) 0.1217(17) Uani 1 1 d . . . . .
H15 H 1.007004 0.615091 0.426379 0.146 Uiso 1 1 calc R U . . .
C16 C 0.8236(9) 0.6045(4) 0.1499(3) 0.161(3) Uani 1 1 d . U . . .
H16A H 0.763409 0.598275 0.122127 0.241 Uiso 1 1 calc R U . . .
H16B H 0.908994 0.583403 0.143114 0.241 Uiso 1 1 calc R U . . .
H16C H 0.837986 0.651020 0.155195 0.241 Uiso 1 1 calc R U . . .
C17 C 0.6513(5) 0.7378(2) 0.47632(16) 0.0881(11) Uani 1 1 d . . . . .
H17A H 0.554062 0.736512 0.470385 0.106 Uiso 1 1 calc R U . . .
H17B H 0.665780 0.734595 0.512057 0.106 Uiso 1 1 calc R U . . .
C18 C 0.7532(4) 0.7169(2) 0.29043(16) 0.0844(11) Uani 1 1 d . . . . .
H18A H 0.756704 0.700797 0.324510 0.101 Uiso 1 1 calc R U . . .
H18B H 0.658414 0.722899 0.281504 0.101 Uiso 1 1 calc R U . . .
C19 C 0.8302(9) 0.9040(3) 0.4704(3) 0.152(3) Uani 1 1 d . . . . .
H19A H 0.771817 0.918702 0.443897 0.229 Uiso 1 1 calc R U . . .
H19B H 0.921599 0.900145 0.458151 0.229 Uiso 1 1 calc R U . . .
H19C H 0.827728 0.935487 0.497221 0.229 Uiso 1 1 calc R U . . .
C20 C 0.8262(5) 0.7834(2) 0.28735(15) 0.0846(11) Uani 1 1 d . . . . .
H20A H 0.827907 0.797505 0.252726 0.102 Uiso 1 1 calc R U . . .
H20B H 0.919628 0.777295 0.297953 0.102 Uiso 1 1 calc R U . . .
C21 C 0.8543(9) 0.5241(3) 0.2191(3) 0.158(3) Uani 1 1 d . U . . .
H21A H 0.937713 0.544927 0.228994 0.237 Uiso 1 1 calc R U . . .
H21B H 0.873306 0.489734 0.195320 0.237 Uiso 1 1 calc R U . . .
H21C H 0.810537 0.505369 0.247807 0.237 Uiso 1 1 calc R U . . .
C22 C 0.5222(6) 0.8474(5) 0.4119(5) 0.098(3) Uani 0.495(4) 1 d DG . P A 2
C24 C 0.4213(8) 0.8087(4) 0.3903(4) 0.114(4) Uani 0.495(4) 1 d DG . P A 2
H24 H 0.443622 0.768497 0.375464 0.137 Uiso 0.495(4) 1 calc R U P A 2
C26 C 0.2870(7) 0.8300(4) 0.3909(4) 0.112(3) Uani 0.495(4) 1 d G . P A 2
C28 C 0.2536(6) 0.8901(5) 0.4130(4) 0.118(4) Uani 0.495(4) 1 d G . P A 2
H28 H 0.163767 0.904399 0.413419 0.141 Uiso 0.495(4) 1 calc R U P A 2
C30 C 0.3546(8) 0.9288(4) 0.4347(3) 0.126(4) Uani 0.495(4) 1 d G . P A 2
H30 H 0.332225 0.968987 0.449504 0.151 Uiso 0.495(4) 1 calc R U P A 2
C32 C 0.4889(7) 0.9074(4) 0.4341(4) 0.117(4) Uani 0.495(4) 1 d G . P A 2
H32 H 0.556382 0.933331 0.448569 0.140 Uiso 0.495(4) 1 calc R U P A 2
C23 C 0.3080(8) 0.8880(4) 0.4178(3) 0.125(4) Uani 0.505(4) 1 d DG . P A 1
C3 C 0.2321(5) 0.8430(5) 0.3901(4) 0.141(5) Uani 0.505(4) 1 d DG . P A 1
H3 H 0.138658 0.848499 0.387048 0.169 Uiso 0.505(4) 1 calc R U P A 1
C25 C 0.2960(7) 0.7897(4) 0.3671(3) 0.127(4) Uani 0.505(4) 1 d G . P A 1
H25 H 0.245209 0.759649 0.348547 0.152 Uiso 0.505(4) 1 calc R U P A 1
C13 C 0.4357(7) 0.7815(4) 0.3717(3) 0.097(3) Uani 0.505(4) 1 d G . P A 1
H13 H 0.478385 0.745872 0.356249 0.117 Uiso 0.505(4) 1 calc R U P A 1
C27 C 0.5115(5) 0.8265(4) 0.3994(3) 0.081(2) Uani 0.505(4) 1 d DG . P A 1
C7 C 0.4477(8) 0.8797(4) 0.4224(3) 0.096(3) Uani 0.505(4) 1 d G . P A 1
H7 H 0.498463 0.909794 0.440954 0.116 Uiso 0.505(4) 1 calc R U P A 1
C29 C 0.8576(6) 0.8993(2) 0.3154(2) 0.1087(15) Uani 1 1 d . . . . .
H29A H 0.809401 0.938500 0.325299 0.163 Uiso 1 1 calc R U . . .
H29B H 0.888816 0.904136 0.281674 0.163 Uiso 1 1 calc R U . . .
H29C H 0.934142 0.892819 0.337130 0.163 Uiso 1 1 calc R U . . .
C31 C 0.6997(8) 0.5776(3) 0.4056(2) 0.1260(19) Uani 1 1 d . . . . .
H31 H 0.647282 0.545116 0.390328 0.151 Uiso 1 1 calc R U . . .
C33 C 0.7828(5) 0.8381(3) 0.48888(18) 0.0990(13) Uani 1 1 d . . . . .
Cl1 Cl 0.1575(2) 0.77729(15) 0.36134(11) 0.1141(12) Uani 0.495(4) 1 d D . P A 2
Cl2 Cl 0.2238(4) 0.95502(15) 0.44579(10) 0.1402(16) Uani 0.505(4) 1 d D . P A 1
H1A H 0.648(5) 0.632(2) 0.2375(16) 0.085(13) Uiso 1 1 d . . . . .
N1 N 0.7295(4) 0.62791(17) 0.23148(13) 0.0807(9) Uani 1 1 d . . . . .
N2 N 0.7044(4) 0.80076(17) 0.45877(13) 0.0879(10) Uani 1 1 d . . . . .
O1 O 0.9394(3) 0.66184(17) 0.25201(17) 0.1258(14) Uani 1 1 d . . . . .
O2 O 0.8093(5) 0.8193(2) 0.53175(14) 0.1358(15) Uani 1 1 d . . . . .

loop_
_atom_site_aniso_label
_atom_site_aniso_U_11
_atom_site_aniso_U_22
_atom_site_aniso_U_33
_atom_site_aniso_U_23
_atom_site_aniso_U_13
_atom_site_aniso_U_12
C1 0.082(2) 0.077(2) 0.069(2) -0.0001(16) -0.0059(17) 0.0009(17)
C2 0.153(5) 0.100(3) 0.143(5) -0.014(3) 0.025(4) 0.024(3)
C4 0.133(4) 0.166(5) 0.154(5) -0.058(4) -0.008(4) -0.011(4)
C5 0.101(3) 0.112(3) 0.093(3) 0.017(2) -0.006(2) 0.016(2)
C6 0.100(3) 0.085(2) 0.069(2) 0.0082(17) -0.0030(19) 0.0073(19)
C8 0.061(2) 0.090(2) 0.093(3) 0.0065(18) 0.0076(18) -0.0012(17)
C9 0.099(3) 0.103(3) 0.107(3) -0.006(2) -0.005(2) 0.004(2)
C10 0.088(2) 0.084(2) 0.079(2) 0.0025(17) -0.0063(19) 0.0043(19)
C11 0.096(3) 0.105(3) 0.112(3) -0.007(2) -0.003(3) 0.012(2)
C12 0.094(3) 0.087(2) 0.093(3) -0.0024(19) 0.021(2) 0.010(2)
C14 0.090(3) 0.086(2) 0.076(2) 0.0015(18) -0.0012(19) -0.0036(18)
C15 0.108(4) 0.120(4) 0.137(4) -0.003(3) 0.015(3) 0.021(3)
C16 0.211(7) 0.151(5) 0.120(4) -0.005(3) 0.067(4) -0.011(5)
C17 0.090(3) 0.099(3) 0.076(2) 0.0061(19) 0.006(2) 0.005(2)
C18 0.075(2) 0.098(3) 0.080(2) -0.0037(19) 0.0045(18) -0.0073(19)
C19 0.201(7) 0.120(4) 0.136(5) -0.023(3) -0.018(5) -0.036(4)
C20 0.077(2) 0.100(2) 0.078(2) 0.0019(19) 0.0003(18) -0.0069(19)
C21 0.182(6) 0.107(3) 0.186(6) 0.003(4) -0.024(5) 0.041(4)
C22 0.102(6) 0.098(7) 0.094(8) 0.008(5) -0.002(5) -0.003(5)
C24 0.082(6) 0.118(8) 0.143(12) -0.004(7) -0.016(7) 0.012(5)
C26 0.094(6) 0.130(8) 0.111(9) 0.015(6) -0.001(6) 0.030(6)
C28 0.089(7) 0.146(9) 0.118(9) -0.005(7) 0.016(6) 0.033(6)
C30 0.085(6) 0.139(9) 0.155(10) 0.063(7) -0.011(6) -0.023(5)
C32 0.116(7) 0.110(8) 0.125(9) -0.001(6) 0.018(7) 0.011(6)
C23 0.097(7) 0.148(10) 0.131(10) 0.069(7) 0.049(6) 0.058(7)
C3 0.095(8) 0.189(12) 0.138(11) 0.079(8) 0.022(7) 0.042(7)
C25 0.073(5) 0.174(11) 0.132(10) 0.040(7) -0.011(6) -0.008(6)
C13 0.075(5) 0.122(7) 0.095(7) 0.020(5) -0.011(4) -0.009(5)
C27 0.082(5) 0.094(6) 0.066(5) 0.013(4) 0.001(4) 0.023(4)
C7 0.108(6) 0.090(6) 0.091(6) 0.021(5) 0.016(5) 0.040(5)
C29 0.117(4) 0.093(3) 0.116(4) 0.010(2) -0.005(3) -0.019(3)
C31 0.144(5) 0.096(3) 0.138(5) -0.024(3) 0.009(4) 0.002(3)
C33 0.109(3) 0.107(3) 0.081(3) -0.018(2) -0.008(2) 0.008(2)
Cl1 0.0588(13) 0.147(2) 0.137(2) 0.0183(16) -0.0250(12) -0.0064(12)
Cl2 0.170(3) 0.140(2) 0.1112(19) 0.0426(15) 0.0667(18) 0.099(2)
N1 0.0635(19) 0.099(2) 0.079(2) -0.0066(15) 0.0059(15) 0.0054(16)
N2 0.101(3) 0.088(2) 0.0746(19) -0.0034(15) -0.0024(17) 0.0067(17)
O1 0.0525(16) 0.110(2) 0.215(4) -0.023(2) 0.0033(18) 0.0017(15)
O2 0.163(4) 0.156(3) 0.088(2) -0.015(2) -0.028(2) -0.001(3)

loop_
_atom_type_symbol
_atom_type_description
_atom_type_scat_dispersion_real
_atom_type_scat_dispersion_imag
_atom_type_scat_source
C C 0.0181 0.0091 'International Tables Vol C Tables 4.2.6.8 and 6.1.1.4'
H H 0.0000 0.0000 'International Tables Vol C Tables 4.2.6.8 and 6.1.1.4'
Cl Cl 0.3639 0.7018 'International Tables Vol C Tables 4.2.6.8 and 6.1.1.4'
N N 0.0311 0.0180 'International Tables Vol C Tables 4.2.6.8 and 6.1.1.4'
O O 0.0492 0.0322 'International Tables Vol C Tables 4.2.6.8 and 6.1.1.4'

loop_
_geom_angle_atom_site_label_1
_geom_angle_atom_site_label_2
_geom_angle_atom_site_label_3
_geom_angle
_geom_angle_site_symmetry_1
_geom_angle_site_symmetry_3
_geom_angle_publ_flag
C10 C1 H1 113.1 . . ?
C10 C1 C14 133.7(4) . . ?
C14 C1 H1 113.1 . . ?
C15 C2 H2 119.6 . . ?
C31 C2 H2 119.6 . . ?
C31 C2 C15 120.8(5) . . ?
H4A C4 H4B 109.5 . . ?
H4A C4 H4C 109.5 . . ?
H4B C4 H4C 109.5 . . ?
C12 C4 H4A 109.5 . . ?
C12 C4 H4B 109.5 . . ?
C12 C4 H4C 109.5 . . ?
H5A C5 H5B 109.5 . . ?
H5A C5 H5C 109.5 . . ?
H5B C5 H5C 109.5 . . ?
C14 C5 H5A 109.5 . . ?
C14 C5 H5B 109.5 . . ?
C14 C5 H5C 109.5 . . ?
C9 C6 C17 120.0(4) . . ?
C11 C6 C9 119.9(4) . . ?
C11 C6 C17 120.1(4) . . ?
N1 C8 C18 115.9(3) . . ?
O1 C8 C18 121.1(4) . . ?
O1 C8 N1 123.0(4) . . ?
C6 C9 H9 120.8 . . ?
C6 C9 C31 118.3(5) . . ?
C31 C9 H9 120.8 . . ?
C1 C10 C22 133.6(6) . . ?
C1 C10 C27 124.5(5) . . ?
C1 C10 N2 118.3(4) . . ?
N2 C10 C22 107.2(6) . . ?
N2 C10 C27 116.2(5) . . ?
C6 C11 H11 119.9 . . ?
C6 C11 C15 120.1(5) . . ?
C15 C11 H11 119.9 . . ?
C16 C12 C4 109.0(6) . . ?
C16 C12 C21 111.8(6) . . ?
C21 C12 C4 108.4(5) . . ?
N1 C12 C4 107.6(4) . . ?
N1 C12 C16 109.3(4) . . ?
N1 C12 C21 110.7(5) . . ?
C1 C14 C5 115.6(4) . . ?
C1 C14 C20 108.7(3) . . ?
C1 C14 C29 107.2(4) . . ?
C5 C14 C20 110.8(4) . . ?
C5 C14 C29 107.0(4) . . ?
C29 C14 C20 107.2(4) . . ?
C2 C15 C11 119.8(6) . . ?
C2 C15 H15 120.1 . . ?
C11 C15 H15 120.1 . . ?
C12 C16 H16A 109.5 . . ?
C12 C16 H16B 109.5 . . ?
C12 C16 H16C 109.5 . . ?
H16A C16 H16B 109.5 . . ?
H16A C16 H16C 109.5 . . ?
H16B C16 H16C 109.5 . . ?
C6 C17 H17A 108.9 . . ?
C6 C17 H17B 108.9 . . ?
H17A C17 H17B 107.7 . . ?
N2 C17 C6 113.2(4) . . ?
N2 C17 H17A 108.9 . . ?
N2 C17 H17B 108.9 . . ?
C8 C18 H18A 109.3 . . ?
C8 C18 H18B 109.3 . . ?
C8 C18 C20 111.8(3) . . ?
H18A C18 H18B 107.9 . . ?
C20 C18 H18A 109.3 . . ?
C20 C18 H18B 109.3 . . ?
H19A C19 H19B 109.5 . . ?
H19A C19 H19C 109.5 . . ?
H19B C19 H19C 109.5 . . ?
C33 C19 H19A 109.5 . . ?
C33 C19 H19B 109.5 . . ?
C33 C19 H19C 109.5 . . ?
C14 C20 H20A 108.5 . . ?
C14 C20 H20B 108.5 . . ?
C18 C20 C14 115.0(3) . . ?
C18 C20 H20A 108.5 . . ?
C18 C20 H20B 108.5 . . ?
H20A C20 H20B 107.5 . . ?
C12 C21 H21A 109.5 . . ?
C12 C21 H21B 109.5 . . ?
C12 C21 H21C 109.5 . . ?
H21A C21 H21B 109.5 . . ?
H21A C21 H21C 109.5 . . ?
H21B C21 H21C 109.5 . . ?
C24 C22 C10 115.3(5) . . ?
C24 C22 C32 120.0 . . ?
C32 C22 C10 124.7(5) . . ?
C22 C24 H24 120.0 . . ?
C26 C24 C22 120.0 . . ?
C26 C24 H24 120.0 . . ?
C24 C26 C28 120.0 . . ?
C24 C26 Cl1 118.3(4) . . ?
C28 C26 Cl1 121.7(4) . . ?
C26 C28 H28 120.0 . . ?
C26 C28 C30 120.0 . . ?
C30 C28 H28 120.0 . . ?
C28 C30 H30 120.0 . . ?
C32 C30 C28 120.0 . . ?
C32 C30 H30 120.0 . . ?
C22 C32 H32 120.0 . . ?
C30 C32 C22 120.0 . . ?
C30 C32 H32 120.0 . . ?
C3 C23 C7 120.0 . . ?
C3 C23 Cl2 118.6(5) . . ?
C7 C23 Cl2 121.4(5) . . ?
C23 C3 H3 120.0 . . ?
C25 C3 C23 120.0 . . ?
C25 C3 H3 120.0 . . ?
C3 C25 H25 120.0 . . ?
C3 C25 C13 120.0 . . ?
C13 C25 H25 120.0 . . ?
C25 C13 H13 120.0 . . ?
C27 C13 C25 120.0 . . ?
C27 C13 H13 120.0 . . ?
C13 C27 C10 123.6(4) . . ?
C13 C27 C7 120.0 . . ?
C7 C27 C10 116.4(4) . . ?
C23 C7 H7 120.0 . . ?
C27 C7 C23 120.0 . . ?
C27 C7 H7 120.0 . . ?
C14 C29 H29A 109.5 . . ?
C14 C29 H29B 109.5 . . ?
C14 C29 H29C 109.5 . . ?
H29A C29 H29B 109.5 . . ?
H29A C29 H29C 109.5 . . ?
H29B C29 H29C 109.5 . . ?
C2 C31 C9 120.9(6) . . ?
C2 C31 H31 119.6 . . ?
C9 C31 H31 119.6 . . ?
N2 C33 C19 118.6(5) . . ?
O2 C33 C19 121.0(5) . . ?
O2 C33 N2 120.3(5) . . ?
C8 N1 C12 127.7(4) . . ?
C8 N1 H1A 118(3) . . ?
C12 N1 H1A 114(3) . . ?
C10 N2 C17 115.5(3) . . ?
C33 N2 C10 124.4(4) . . ?
C33 N2 C17 120.2(4) . . ?

loop_
_geom_bond_atom_site_label_1
_geom_bond_atom_site_label_2
_geom_bond_distance
_geom_bond_site_symmetry_2
_geom_bond_publ_flag
C1 H1 0.9300 . ?
C1 C10 1.342(6) . ?
C1 C14 1.511(6) . ?
C2 H2 0.9300 . ?
C2 C15 1.353(9) . ?
C2 C31 1.326(9) . ?
C4 H4A 0.9600 . ?
C4 H4B 0.9600 . ?
C4 H4C 0.9600 . ?
C4 C12 1.522(8) . ?
C5 H5A 0.9600 . ?
C5 H5B 0.9600 . ?
C5 H5C 0.9600 . ?
C5 C14 1.518(6) . ?
C6 C9 1.385(7) . ?
C6 C11 1.352(7) . ?
C6 C17 1.511(6) . ?
C8 C18 1.504(6) . ?
C8 N1 1.331(5) . ?
C8 O1 1.222(5) . ?
C9 H9 0.9300 . ?
C9 C31 1.393(7) . ?
C10 C22 1.520(7) . ?
C10 C27 1.541(7) . ?
C10 N2 1.438(5) . ?
C11 H11 0.9300 . ?
C11 C15 1.381(7) . ?
C12 C16 1.490(8) . ?
C12 C21 1.506(8) . ?
C12 N1 1.475(5) . ?
C14 C20 1.543(6) . ?
C14 C29 1.535(6) . ?
C15 H15 0.9300 . ?
C16 H16A 0.9600 . ?
C16 H16B 0.9600 . ?
C16 H16C 0.9600 . ?
C17 H17A 0.9700 . ?
C17 H17B 0.9700 . ?
C17 N2 1.453(6) . ?
C18 H18A 0.9700 . ?
C18 H18B 0.9700 . ?
C18 C20 1.525(6) . ?
C19 H19A 0.9600 . ?
C19 H19B 0.9600 . ?
C19 H19C 0.9600 . ?
C19 C33 1.495(8) . ?
C20 H20A 0.9700 . ?
C20 H20B 0.9700 . ?
C21 H21A 0.9600 . ?
C21 H21B 0.9600 . ?
C21 H21C 0.9600 . ?
C22 C24 1.3900 . ?
C22 C32 1.3900 . ?
C24 H24 0.9300 . ?
C24 C26 1.3900 . ?
C26 C28 1.3900 . ?
C26 Cl1 1.839(7) . ?
C28 H28 0.9300 . ?
C28 C30 1.3900 . ?
C30 H30 0.9300 . ?
C30 C32 1.3900 . ?
C32 H32 0.9300 . ?
C23 C3 1.3900 . ?
C23 C7 1.3900 . ?
C23 Cl2 1.755(6) . ?
C3 H3 0.9300 . ?
C3 C25 1.3900 . ?
C25 H25 0.9300 . ?
C25 C13 1.3900 . ?
C13 H13 0.9300 . ?
C13 C27 1.3900 . ?
C27 C7 1.3900 . ?
C7 H7 0.9300 . ?
C29 H29A 0.9600 . ?
C29 H29B 0.9600 . ?
C29 H29C 0.9600 . ?
C31 H31 0.9300 . ?
C33 N2 1.347(6) . ?
C33 O2 1.237(6) . ?
N1 H1A 0.83(5) . ?

loop_
_geom_torsion_atom_site_label_1
_geom_torsion_atom_site_label_2
_geom_torsion_atom_site_label_3
_geom_torsion_atom_site_label_4
_geom_torsion
_geom_torsion_site_symmetry_1
_geom_torsion_site_symmetry_2
_geom_torsion_site_symmetry_3
_geom_torsion_site_symmetry_4
_geom_torsion_publ_flag
C1 C10 C22 C24 80.4(9) . . . . ?
C1 C10 C22 C32 -99.4(8) . . . . ?
C1 C10 C27 C13 60.8(8) . . . . ?
C1 C10 C27 C7 -122.7(5) . . . . ?
C1 C10 N2 C17 -109.1(4) . . . . ?
C1 C10 N2 C33 72.0(6) . . . . ?
C1 C14 C20 C18 58.5(5) . . . . ?
C4 C12 N1 C8 174.5(5) . . . . ?
C5 C14 C20 C18 -69.5(5) . . . . ?
C6 C9 C31 C2 -0.9(9) . . . . ?
C6 C11 C15 C2 -3.1(9) . . . . ?
C6 C17 N2 C10 71.3(5) . . . . ?
C6 C17 N2 C33 -109.7(5) . . . . ?
C8 C18 C20 C14 176.5(4) . . . . ?
C9 C6 C11 C15 2.0(7) . . . . ?
C9 C6 C17 N2 -125.8(4) . . . . ?
C10 C1 C14 C5 -8.1(7) . . . . ?
C10 C1 C14 C20 -133.4(5) . . . . ?
C10 C1 C14 C29 111.0(5) . . . . ?
C10 C22 C24 C26 -179.8(10) . . . . ?
C10 C22 C32 C30 179.8(11) . . . . ?
C10 C27 C7 C23 -176.7(8) . . . . ?
C11 C6 C9 C31 0.0(7) . . . . ?
C11 C6 C17 N2 54.5(5) . . . . ?
C14 C1 C10 C22 -5.1(9) . . . . ?
C14 C1 C10 C27 18.9(8) . . . . ?
C14 C1 C10 N2 -172.9(4) . . . . ?
C15 C2 C31 C9 -0.3(10) . . . . ?
C16 C12 N1 C8 -67.3(6) . . . . ?
C17 C6 C9 C31 -179.6(4) . . . . ?
C17 C6 C11 C15 -178.4(4) . . . . ?
C18 C8 N1 C12 179.7(4) . . . . ?
C19 C33 N2 C10 1.7(8) . . . . ?
C19 C33 N2 C17 -177.2(5) . . . . ?
C21 C12 N1 C8 56.2(6) . . . . ?
C22 C10 N2 C17 80.1(5) . . . . ?
C22 C10 N2 C33 -98.8(6) . . . . ?
C22 C24 C26 C28 0.0 . . . . ?
C22 C24 C26 Cl1 179.6(8) . . . . ?
C24 C22 C32 C30 0.0 . . . . ?
C24 C26 C28 C30 0.0 . . . . ?
C26 C28 C30 C32 0.0 . . . . ?
C28 C30 C32 C22 0.0 . . . . ?
C32 C22 C24 C26 0.0 . . . . ?
C23 C3 C25 C13 0.0 . . . . ?
C3 C23 C7 C27 0.0 . . . . ?
C3 C25 C13 C27 0.0 . . . . ?
C25 C13 C27 C10 176.4(8) . . . . ?
C25 C13 C27 C7 0.0 . . . . ?
C13 C27 C7 C23 0.0 . . . . ?
C27 C10 N2 C17 60.0(5) . . . . ?
C27 C10 N2 C33 -118.9(5) . . . . ?
C7 C23 C3 C25 0.0 . . . . ?
C29 C14 C20 C18 174.1(4) . . . . ?
C31 C2 C15 C11 2.3(10) . . . . ?
Cl1 C26 C28 C30 -179.5(8) . . . . ?
Cl2 C23 C3 C25 179.3(5) . . . . ?
Cl2 C23 C7 C27 -179.3(5) . . . . ?
N1 C8 C18 C20 -138.6(4) . . . . ?
N2 C10 C22 C24 -110.8(6) . . . . ?
N2 C10 C22 C32 69.4(8) . . . . ?
N2 C10 C27 C13 -107.6(6) . . . . ?
N2 C10 C27 C7 69.0(6) . . . . ?
O1 C8 C18 C20 41.3(6) . . . . ?
O1 C8 N1 C12 -0.2(7) . . . . ?
O2 C33 N2 C10 178.4(5) . . . . ?
O2 C33 N2 C17 -0.5(7) . . . . ?
